data_7118654
loop_
_publ_author_name
'Son, Se-Mi'
'Seo, Yeon Ji'
'Lee, Hyeon-Kyu'

_publ_section_title
;
 Stereoselective synthesis of 1,3-disubstituted isoindolines via
 Rh(iii)-catalyzed tandem oxidative olefination-cyclization of 4-aryl
 cyclic sulfamidates.
;
_journal_issue 23
_journal_name_full 'Chemical communications (Cambridge, England)'
_journal_page_first 4286
_journal_page_last 4289
_journal_paper_doi 10.1039/c5cc09888b
_journal_volume 52
_journal_year 2016
_chemical_formula_sum 'C17 H19 N O7 S'
_chemical_formula_weight 381.39
_chemical_name_systematic 20150429
_space_group_IT_number 19
_symmetry_cell_setting orthorhombic
_symmetry_space_group_name_Hall 'P 2ac 2ab'
_symmetry_space_group_name_H-M 'P 21 21 21'
_atom_sites_solution_hydrogens geom
_atom_sites_solution_primary direct
_atom_sites_solution_secondary difmap
_audit_creation_method SHELXL-97
_audit_update_record
;
2015-05-14 deposited with the CCDC.
2016-01-27 downloaded from the CCDC.
;
_cell_angle_alpha 90.00
_cell_angle_beta 90.00
_cell_angle_gamma 90.00
_cell_formula_units_Z 4
_cell_length_a 6.20840(10)
_cell_length_b 13.7420(2)
_cell_length_c 21.5303(4)
_cell_measurement_reflns_used 4874
_cell_measurement_temperature 296(1)
_cell_measurement_theta_max 19.81
_cell_measurement_theta_min 2.40
_cell_volume 1836.88(5)
_computing_cell_refinement 'Bruker SAINT'
_computing_data_collection 'Bruker APEX2'
_computing_data_reduction 'Bruker SAINT'
_computing_molecular_graphics 'Bruker SHELXTL'
_computing_publication_material 'Bruker SHELXTL'
_computing_structure_refinement 'SHELXL-97 (Sheldrick, 2008)'
_computing_structure_solution 'SHELXS-97 (Sheldrick, 2008)'
_diffrn_ambient_temperature 296(1)
_diffrn_measured_fraction_theta_full 0.997
_diffrn_measured_fraction_theta_max 0.997
_diffrn_measurement_device_type 'Bruker APEX-II CCD'
_diffrn_measurement_method '\f and \w scans'
_diffrn_radiation_monochromator graphite
_diffrn_radiation_source 'fine-focus sealed tube'
_diffrn_radiation_type MoK\a
_diffrn_radiation_wavelength 0.71073
_diffrn_reflns_av_R_equivalents 0.0664
_diffrn_reflns_av_sigmaI/netI 0.0583
_diffrn_reflns_limit_h_max 8
_diffrn_reflns_limit_h_min -8
_diffrn_reflns_limit_k_max 18
_diffrn_reflns_limit_k_min -18
_diffrn_reflns_limit_l_max 28
_diffrn_reflns_limit_l_min -28
_diffrn_reflns_number 49437
_diffrn_reflns_theta_full 28.34
_diffrn_reflns_theta_max 28.34
_diffrn_reflns_theta_min 1.76
_exptl_absorpt_coefficient_mu 0.215
_exptl_absorpt_correction_T_max 0.9957
_exptl_absorpt_correction_T_min 0.9423
_exptl_absorpt_correction_type multi-scan
_exptl_absorpt_process_details 'Bruker SADABS'
_exptl_crystal_colour silver
_exptl_crystal_density_diffrn 1.379
_exptl_crystal_density_meas ?
_exptl_crystal_density_method 'not measured'
_exptl_crystal_description Block
_exptl_crystal_F_000 800
_exptl_crystal_size_max 0.28
_exptl_crystal_size_mid 0.08
_exptl_crystal_size_min 0.02
_refine_diff_density_max 0.469
_refine_diff_density_min -0.538
_refine_diff_density_rms 0.049
_refine_ls_abs_structure_details 'Flack H D (1983), Acta Cryst. A39, 876-881'
_refine_ls_abs_structure_Flack -0.01(13)
_refine_ls_extinction_method none
_refine_ls_goodness_of_fit_ref 1.030
_refine_ls_hydrogen_treatment refxyz
_refine_ls_matrix_type full
_refine_ls_number_parameters 236
_refine_ls_number_reflns 4571
_refine_ls_number_restraints 0
_refine_ls_restrained_S_all 1.030
_refine_ls_R_factor_all 0.1195
_refine_ls_R_factor_gt 0.0618
_refine_ls_shift/su_max 0.001
_refine_ls_shift/su_mean 0.000
_refine_ls_structure_factor_coef Fsqd
_refine_ls_weighting_details 'calc w=1/[\s^2^(Fo^2^)+(0.0695P)^2^+0.6267P] where P=(Fo^2^+2Fc^2^)/3'
_refine_ls_weighting_scheme calc
_refine_ls_wR_factor_gt 0.1407
_refine_ls_wR_factor_ref 0.1629
_reflns_number_gt 2656
_reflns_number_total 4571
_reflns_threshold_expression >2sigma(I)
_cod_data_source_file c5cc09888b3.cif
_cod_data_source_block 20150429_0m
_cod_depositor_comments
;
The following automatic conversions were performed:

'_symmetry_cell_setting' value 'Orthorhombic' changed to
'orthorhombic' according to
/usr/data/users/saulius/crontab/automatic-downloads/rss-feeds/RSC/lib/dictionaries/cif_core.dic
dictionary named 'cif_core.dic' version 2.4.2 from 2011-04-26.

'_exptl_crystal_density_meas' value 'none' was changed to '?' - the
value is perceived as not measured.

Automatic conversion script
Id: cif_fix_values 4268 2015-11-12 08:31:59Z antanas 

 Adding full bibliography for 7118653--7118656.cif.
;
_cod_original_sg_symbol_H-M P2(1)2(1)2(1)
_cod_database_code 7118654

loop_
_symmetry_equiv_pos_as_xyz
'x, y, z'
'x+1/2, -y+1/2, -z'
'-x, y+1/2, -z+1/2'
'-x+1/2, -y, z+1/2'

loop_
_atom_site_label
_atom_site_type_symbol
_atom_site_fract_x
_atom_site_fract_y
_atom_site_fract_z
_atom_site_U_iso_or_equiv
_atom_site_adp_type
_atom_site_occupancy
_atom_site_symmetry_multiplicity
_atom_site_calc_flag
_atom_site_refinement_flags
S1 S 0.31005(15) 0.43742(7) 0.84624(4) 0.0544(3) Uani 1 1 d .
O1 O 0.3059(8) 0.4479(3) 0.90949(14) 0.151(2) Uani 1 1 d .
O2 O 0.5067(5) 0.4506(2) 0.81651(17) 0.0887(10) Uani 1 1 d .
O3 O 0.1429(7) 0.5082(3) 0.8214(2) 0.150(2) Uani 1 1 d .
O4 O -0.6631(4) 0.4845(2) 0.65905(13) 0.0740(8) Uani 1 1 d .
O5 O -0.6940(4) 0.4390(2) 0.56015(11) 0.0715(8) Uani 1 1 d .
O6 O 0.5794(7) 0.2278(3) 0.90014(18) 0.1194(15) Uani 1 1 d .
O7 O 0.3152(5) 0.1374(2) 0.93948(14) 0.0823(9) Uani 1 1 d .
N1 N 0.1870(5) 0.3383(2) 0.82355(12) 0.0492(7) Uani 1 1 d .
C1 C 0.0068(7) 0.4736(3) 0.77571(18) 0.0569(10) Uani 1 1 d .
H1B H 0.0627 0.4893 0.7348 0.068 Uiso 1 1 calc R
H1C H -0.1354 0.5021 0.7799 0.068 Uiso 1 1 calc R
C2 C -0.0028(6) 0.3641(3) 0.78491(14) 0.0456(8) Uani 1 1 d .
H2B H -0.1366 0.3456 0.8060 0.055 Uiso 1 1 calc R
C3 C 0.0275(6) 0.3047(2) 0.72643(16) 0.0434(8) Uani 1 1 d .
C4 C -0.0976(6) 0.3038(3) 0.67201(15) 0.0473(8) Uani 1 1 d .
C5 C -0.0232(7) 0.2448(3) 0.62350(17) 0.0594(10) Uani 1 1 d .
H5A H -0.1039 0.2421 0.5872 0.071 Uiso 1 1 calc R
C6 C 0.1634(7) 0.1903(3) 0.62664(17) 0.0605(10) Uani 1 1 d .
C7 C 0.2818(7) 0.1920(2) 0.68168(17) 0.0571(10) Uani 1 1 d .
H7A H 0.4066 0.1550 0.6853 0.069 Uiso 1 1 calc R
C8 C 0.2136(6) 0.2486(2) 0.73074(15) 0.0457(8) Uani 1 1 d .
C9 C 0.3152(6) 0.2598(3) 0.79317(16) 0.0520(8) Uani 1 1 d .
H9A H 0.4651 0.2810 0.7884 0.062 Uiso 1 1 calc R
C10 C -0.2895(6) 0.3630(2) 0.66672(15) 0.0493(8) Uani 1 1 d .
H10A H -0.3345 0.3946 0.7027 0.059 Uiso 1 1 calc R
C11 C -0.4093(6) 0.3774(3) 0.61597(18) 0.0573(10) Uani 1 1 d .
H11A H -0.3692 0.3469 0.5792 0.069 Uiso 1 1 calc R
C12 C -0.5983(6) 0.4384(3) 0.61602(17) 0.0555(9) Uani 1 1 d .
C13 C -0.8856(7) 0.4988(4) 0.5555(2) 0.0827(14) Uani 1 1 d .
H13A H -0.9416 0.4955 0.5140 0.124 Uiso 1 1 calc R
H13B H -0.8500 0.5651 0.5653 0.124 Uiso 1 1 calc R
H13C H -0.9923 0.4756 0.5842 0.124 Uiso 1 1 calc R
C14 C 0.2394(10) 0.1310(3) 0.5723(2) 0.0942(16) Uani 1 1 d .
H14A H 0.3702 0.0979 0.5832 0.141 Uiso 1 1 calc R
H14B H 0.2653 0.1731 0.5375 0.141 Uiso 1 1 calc R
H14C H 0.1311 0.0840 0.5615 0.141 Uiso 1 1 calc R
C15 C 0.3066(8) 0.1672(3) 0.83237(18) 0.0742(12) Uani 1 1 d .
H15A H 0.1576 0.1490 0.8394 0.089 Uiso 1 1 calc R
H15B H 0.3763 0.1145 0.8102 0.089 Uiso 1 1 calc R
C16 C 0.4172(9) 0.1826(3) 0.8936(2) 0.0790(14) Uani 1 1 d .
C17 C 0.4023(10) 0.1492(4) 1.0016(2) 0.109(2) Uani 1 1 d .
H17A H 0.3154 0.1137 1.0306 0.163 Uiso 1 1 calc R
H17B H 0.4020 0.2170 1.0125 0.163 Uiso 1 1 calc R
H17C H 0.5472 0.1249 1.0027 0.163 Uiso 1 1 calc R

loop_
_atom_site_aniso_label
_atom_site_aniso_U_11
_atom_site_aniso_U_22
_atom_site_aniso_U_33
_atom_site_aniso_U_23
_atom_site_aniso_U_13
_atom_site_aniso_U_12
S1 0.0445(5) 0.0654(6) 0.0534(5) -0.0150(5) 0.0009(5) -0.0063(5)
O1 0.185(4) 0.211(4) 0.0570(19) -0.060(2) 0.028(2) -0.111(4)
O2 0.0564(17) 0.0674(18) 0.142(3) -0.0277(18) 0.0353(18) -0.0159(15)
O3 0.122(3) 0.063(2) 0.265(6) -0.052(3) -0.111(4) 0.022(2)
O4 0.0643(18) 0.102(2) 0.0554(16) -0.0006(15) -0.0010(16) 0.0129(16)
O5 0.0541(15) 0.111(2) 0.0496(14) 0.0128(15) -0.0079(14) 0.0027(19)
O6 0.127(3) 0.121(3) 0.111(3) 0.022(2) -0.066(3) -0.045(3)
O7 0.088(2) 0.089(2) 0.0697(18) 0.0011(16) -0.0206(19) 0.009(2)
N1 0.0386(15) 0.0573(17) 0.0516(15) 0.0024(13) -0.0031(14) -0.0078(15)
C1 0.051(2) 0.058(2) 0.062(2) -0.0079(18) -0.001(2) 0.0046(19)
C2 0.0368(17) 0.056(2) 0.0438(18) 0.0018(16) 0.0027(16) 0.0055(17)
C3 0.0404(19) 0.0399(17) 0.0497(19) 0.0026(15) -0.0017(16) -0.0059(16)
C4 0.050(2) 0.0467(19) 0.046(2) 0.0086(16) 0.0028(16) -0.0016(17)
C5 0.078(3) 0.053(2) 0.047(2) 0.0029(18) -0.005(2) -0.006(2)
C6 0.079(3) 0.047(2) 0.056(2) 0.0044(17) 0.011(2) 0.006(2)
C7 0.066(3) 0.0380(18) 0.067(2) 0.0034(17) 0.012(2) 0.0060(19)
C8 0.045(2) 0.0395(17) 0.0523(19) 0.0070(15) 0.0004(17) -0.0006(17)
C9 0.0421(19) 0.051(2) 0.063(2) 0.0044(17) -0.006(2) -0.0007(18)
C10 0.0461(19) 0.058(2) 0.0441(19) 0.0053(16) -0.0018(17) -0.0116(18)
C11 0.050(2) 0.075(3) 0.047(2) 0.0020(19) -0.0026(18) -0.002(2)
C12 0.046(2) 0.075(3) 0.046(2) 0.011(2) -0.0051(17) -0.014(2)
C13 0.052(3) 0.125(4) 0.070(3) 0.030(3) -0.018(2) -0.004(3)
C14 0.132(5) 0.082(3) 0.068(3) -0.015(2) 0.013(3) 0.023(3)
C15 0.089(3) 0.054(2) 0.080(3) 0.0140(19) -0.045(3) -0.012(2)
C16 0.095(4) 0.054(3) 0.088(3) 0.000(2) -0.050(3) 0.005(3)
C17 0.121(5) 0.136(5) 0.070(3) -0.014(3) -0.024(3) 0.040(4)

loop_
_atom_type_symbol
_atom_type_description
_atom_type_scat_dispersion_real
_atom_type_scat_dispersion_imag
_atom_type_scat_source
C C 0.0033 0.0016 'International Tables Vol C Tables 4.2.6.8 and 6.1.1.4'
H H 0.0000 0.0000 'International Tables Vol C Tables 4.2.6.8 and 6.1.1.4'
N N 0.0061 0.0033 'International Tables Vol C Tables 4.2.6.8 and 6.1.1.4'
O O 0.0106 0.0060 'International Tables Vol C Tables 4.2.6.8 and 6.1.1.4'
S S 0.1246 0.1234 'International Tables Vol C Tables 4.2.6.8 and 6.1.1.4'

loop_
_geom_angle_atom_site_label_1
_geom_angle_atom_site_label_2
_geom_angle_atom_site_label_3
_geom_angle
O1 S1 O2 117.4(3)
O1 S1 O3 105.6(3)
O2 S1 O3 110.8(3)
O1 S1 N1 112.1(2)
O2 S1 N1 112.39(17)
O3 S1 N1 96.26(17)
C1 O3 S1 116.6(3)
C12 O5 C13 115.4(3)
C16 O7 C17 117.0(4)
C2 N1 C9 110.5(2)
C2 N1 S1 109.8(2)
C9 N1 S1 118.9(2)
O3 C1 C2 105.8(3)
O3 C1 H1B 110.6
C2 C1 H1B 110.6
O3 C1 H1C 110.6
C2 C1 H1C 110.6
H1B C1 H1C 108.7
N1 C2 C3 103.8(3)
N1 C2 C1 106.1(3)
C3 C2 C1 114.9(3)
N1 C2 H2B 110.5
C3 C2 H2B 110.5
C1 C2 H2B 110.5
C8 C3 C4 120.6(3)
C8 C3 C2 110.3(3)
C4 C3 C2 129.0(3)
C5 C4 C3 116.4(3)
C5 C4 C10 122.6(3)
C3 C4 C10 121.0(3)
C6 C5 C4 123.7(4)
C6 C5 H5A 118.2
C4 C5 H5A 118.2
C5 C6 C7 118.3(3)
C5 C6 C14 121.3(4)
C7 C6 C14 120.4(4)
C8 C7 C6 119.9(4)
C8 C7 H7A 120.1
C6 C7 H7A 120.1
C7 C8 C3 121.1(3)
C7 C8 C9 128.2(3)
C3 C8 C9 110.7(3)
N1 C9 C8 104.1(3)
N1 C9 C15 110.0(3)
C8 C9 C15 113.4(3)
N1 C9 H9A 109.7
C8 C9 H9A 109.7
C15 C9 H9A 109.7
C11 C10 C4 127.3(3)
C11 C10 H10A 116.4
C4 C10 H10A 116.4
C10 C11 C12 122.6(4)
C10 C11 H11A 118.7
C12 C11 H11A 118.7
O4 C12 O5 123.0(4)
O4 C12 C11 125.7(3)
O5 C12 C11 111.3(4)
O5 C13 H13A 109.5
O5 C13 H13B 109.5
H13A C13 H13B 109.5
O5 C13 H13C 109.5
H13A C13 H13C 109.5
H13B C13 H13C 109.5
C6 C14 H14A 109.5
C6 C14 H14B 109.5
H14A C14 H14B 109.5
C6 C14 H14C 109.5
H14A C14 H14C 109.5
H14B C14 H14C 109.5
C16 C15 C9 110.6(3)
C16 C15 H15A 109.5
C9 C15 H15A 109.5
C16 C15 H15B 109.5
C9 C15 H15B 109.5
H15A C15 H15B 108.1
O6 C16 O7 124.1(4)
O6 C16 C15 124.3(5)
O7 C16 C15 111.6(4)
O7 C17 H17A 109.5
O7 C17 H17B 109.5
H17A C17 H17B 109.5
O7 C17 H17C 109.5
H17A C17 H17C 109.5
H17B C17 H17C 109.5

loop_
_geom_bond_atom_site_label_1
_geom_bond_atom_site_label_2
_geom_bond_distance
S1 O1 1.370(3)
S1 O2 1.390(3)
S1 O3 1.519(4)
S1 N1 1.636(3)
O3 C1 1.381(5)
O4 C12 1.192(4)
O5 C12 1.341(4)
O5 C13 1.450(5)
O6 C16 1.191(6)
O7 C16 1.327(6)
O7 C17 1.452(5)
N1 C2 1.486(4)
N1 C9 1.492(5)
C1 C2 1.519(5)
C1 H1B 0.9700
C1 H1C 0.9700
C2 C3 1.512(5)
C2 H2B 0.9800
C3 C8 1.392(5)
C3 C4 1.406(5)
C4 C5 1.401(5)
C4 C10 1.447(5)
C5 C6 1.381(6)
C5 H5A 0.9300
C6 C7 1.395(5)
C6 C14 1.501(5)
C7 C8 1.379(5)
C7 H7A 0.9300
C8 C9 1.493(5)
C9 C15 1.528(5)
C9 H9A 0.9800
C10 C11 1.337(5)
C10 H10A 0.9300
C11 C12 1.442(5)
C11 H11A 0.9300
C13 H13A 0.9600
C13 H13B 0.9600
C13 H13C 0.9600
C14 H14A 0.9600
C14 H14B 0.9600
C14 H14C 0.9600
C15 C16 1.502(5)
C15 H15A 0.9700
C15 H15B 0.9700
C17 H17A 0.9600
C17 H17B 0.9600
C17 H17C 0.9600

loop_
_geom_torsion_atom_site_label_1
_geom_torsion_atom_site_label_2
_geom_torsion_atom_site_label_3
_geom_torsion_atom_site_label_4
_geom_torsion
O1 S1 O3 C1 -135.3(4)
O2 S1 O3 C1 96.5(4)
N1 S1 O3 C1 -20.3(4)
O1 S1 N1 C2 116.5(3)
O2 S1 N1 C2 -108.7(3)
O3 S1 N1 C2 6.8(3)
O1 S1 N1 C9 -114.8(3)
O2 S1 N1 C9 20.0(3)
O3 S1 N1 C9 135.5(3)
S1 O3 C1 C2 25.7(5)
C9 N1 C2 C3 -5.4(3)
S1 N1 C2 C3 127.7(2)
C9 N1 C2 C1 -127.0(3)
S1 N1 C2 C1 6.2(3)
O3 C1 C2 N1 -18.2(4)
O3 C1 C2 C3 -132.4(4)
N1 C2 C3 C8 1.0(4)
C1 C2 C3 C8 116.4(3)
N1 C2 C3 C4 -176.3(3)
C1 C2 C3 C4 -60.8(5)
C8 C3 C4 C5 -0.5(5)
C2 C3 C4 C5 176.5(3)
C8 C3 C4 C10 -179.0(3)
C2 C3 C4 C10 -2.1(5)
C3 C4 C5 C6 -0.9(5)
C10 C4 C5 C6 177.7(3)
C4 C5 C6 C7 1.7(6)
C4 C5 C6 C14 -177.9(4)
C5 C6 C7 C8 -1.2(5)
C14 C6 C7 C8 178.4(4)
C6 C7 C8 C3 -0.1(5)
C6 C7 C8 C9 179.4(3)
C4 C3 C8 C7 1.0(5)
C2 C3 C8 C7 -176.5(3)
C4 C3 C8 C9 -178.6(3)
C2 C3 C8 C9 3.9(4)
C2 N1 C9 C8 7.6(4)
S1 N1 C9 C8 -120.8(3)
C2 N1 C9 C15 -114.2(3)
S1 N1 C9 C15 117.5(3)
C7 C8 C9 N1 173.5(3)
C3 C8 C9 N1 -7.0(4)
C7 C8 C9 C15 -67.1(5)
C3 C8 C9 C15 112.5(4)
C5 C4 C10 C11 -6.3(6)
C3 C4 C10 C11 172.1(3)
C4 C10 C11 C12 -179.9(3)
C13 O5 C12 O4 -1.0(6)
C13 O5 C12 C11 -179.8(3)
C10 C11 C12 O4 3.0(6)
C10 C11 C12 O5 -178.3(3)
N1 C9 C15 C16 -65.6(5)
C8 C9 C15 C16 178.3(4)
C17 O7 C16 O6 3.6(7)
C17 O7 C16 C15 -178.1(4)
C9 C15 C16 O6 -39.5(7)
C9 C15 C16 O7 142.2(4)
